data_7054722
loop_
_publ_author_name
'Saraswatula, Viswanadha G.'
'Bhattacharya, Suman'
'Saha, Binoy K.'

_publ_section_title
;
 Can the thermal expansion be controlled by varying the hydrogen bond
 dimensionality in polymorphs?
;
_journal_issue 5
_journal_name_full 'New J. Chem.'
_journal_page_first 3345
_journal_paper_doi 10.1039/C5NJ00196J
_journal_volume 39
_journal_year 2015
_chemical_formula_moiety 'C4 H4 O2'
_chemical_formula_sum 'C4 H4 O2'
_chemical_formula_weight 84.07
_chemical_name_common 1D-226
_chemical_name_systematic 'But-2-ynoic acid'
_space_group_crystal_system monoclinic
_space_group_IT_number 4
_space_group_name_Hall 'P 2yb'
_space_group_name_H-M_alt 'P 1 21 1'
_symmetry_space_group_name_Hall 'P 2yb'
_symmetry_space_group_name_H-M 'P 1 21 1'
_atom_sites_solution_hydrogens mixed
_atom_sites_solution_primary direct
_audit_creation_date 2014-11-21
_audit_creation_method
;
Olex2 1.2
(compiled 2014.08.28 svn.r2986 for OlexSys, GUI svn.r4874)
;
_audit_update_record
;
2014-12-18 deposited with the CCDC.
2015-03-06 downloaded from the CCDC.
;
_cell_angle_alpha 90
_cell_angle_beta 100.80(2)
_cell_angle_gamma 90
_cell_formula_units_Z 2
_cell_length_a 3.8912(10)
_cell_length_b 7.1141(12)
_cell_length_c 7.8453(16)
_cell_measurement_reflns_used 393
_cell_measurement_temperature 226(2)
_cell_measurement_theta_max 28.7023
_cell_measurement_theta_min 5.2811
_cell_volume 213.33(8)
_computing_cell_refinement
;
CrysAlisPro, Agilent Technologies,
Version 1.171.36.21 (release 14-08-2012 CrysAlis171 .NET)
(compiled Sep 14 2012,17:21:16)
;
_computing_data_collection
;
CrysAlisPro, Agilent Technologies,
Version 1.171.36.21 (release 14-08-2012 CrysAlis171 .NET)
(compiled Sep 14 2012,17:21:16)
;
_computing_data_reduction
;
CrysAlisPro, Agilent Technologies,
Version 1.171.36.21 (release 14-08-2012 CrysAlis171 .NET)
(compiled Sep 14 2012,17:21:16)
;
_computing_molecular_graphics 'Olex2 (Dolomanov et al., 2009)'
_computing_publication_material 'Olex2 (Dolomanov et al., 2009)'
_computing_structure_refinement 'ShelXL (Sheldrick, 2008)'
_computing_structure_solution 'ShelXS (Sheldrick, 2008)'
_diffrn_ambient_temperature 226(2)
_diffrn_detector_area_resol_mean 15.9821
_diffrn_measured_fraction_theta_full 0.993
_diffrn_measured_fraction_theta_max 0.894
_diffrn_measurement_details
;
  1 omega  -14.00   22.00   1.0000    7.1900
omega____ theta____ kappa____ phi______ frames
    -      -17.3397  -99.0000 -150.0000 36

  2 omega  -44.00   49.00   1.0000    7.1900
omega____ theta____ kappa____ phi______ frames
    -      -17.3397   77.0000   90.0000 93

  3 omega  -70.00    4.00   1.0000    7.1900
omega____ theta____ kappa____ phi______ frames
    -      -17.3397  -37.0000  -90.0000 74

  4 omega  -50.00   41.00   1.0000    7.1900
omega____ theta____ kappa____ phi______ frames
    -       19.2147  -57.0000  -60.0000 91
;
_diffrn_measurement_device_type 'Xcalibur, Eos'
_diffrn_measurement_method '\w scans'
_diffrn_orient_matrix_UB_11 0.0509236000
_diffrn_orient_matrix_UB_12 -0.0959323000
_diffrn_orient_matrix_UB_13 0.0059158000
_diffrn_orient_matrix_UB_21 0.1777246000
_diffrn_orient_matrix_UB_22 0.0271389000
_diffrn_orient_matrix_UB_23 0.0089790000
_diffrn_orient_matrix_UB_31 0.0137634000
_diffrn_orient_matrix_UB_32 0.0035671000
_diffrn_orient_matrix_UB_33 0.0914072000
_diffrn_radiation_monochromator graphite
_diffrn_radiation_type MoK\a
_diffrn_radiation_wavelength 0.71073
_diffrn_reflns_av_R_equivalents 0.0233
_diffrn_reflns_av_unetI/netI 0.0490
_diffrn_reflns_Laue_measured_fraction_full 0.993
_diffrn_reflns_Laue_measured_fraction_max 0.894
_diffrn_reflns_limit_h_max 5
_diffrn_reflns_limit_h_min -5
_diffrn_reflns_limit_k_max 9
_diffrn_reflns_limit_k_min -9
_diffrn_reflns_limit_l_max 10
_diffrn_reflns_limit_l_min -10
_diffrn_reflns_number 1266
_diffrn_reflns_point_group_measured_fraction_full 0.963
_diffrn_reflns_point_group_measured_fraction_max 0.821
_diffrn_reflns_theta_full 25.000
_diffrn_reflns_theta_max 28.766
_diffrn_reflns_theta_min 5.292
_diffrn_source 'Enhance (Mo) X-ray Source'
_exptl_absorpt_coefficient_mu 0.106
_exptl_absorpt_correction_T_max 1.00000
_exptl_absorpt_correction_T_min 0.68813
_exptl_absorpt_correction_type multi-scan
_exptl_absorpt_process_details
;
CrysAlisPro, Agilent Technologies,
Version 1.171.36.21 (release 14-08-2012 CrysAlis171 .NET)
(compiled Sep 14 2012,17:21:16)
Empirical absorption correction using spherical harmonics,
 implemented in SCALE3 ABSPACK scaling algorithm.
;
_exptl_crystal_colour colourless
_exptl_crystal_colour_primary colourless
_exptl_crystal_density_diffrn 1.309
_exptl_crystal_description block
_exptl_crystal_F_000 88
_exptl_crystal_size_max 0.36
_exptl_crystal_size_mid 0.28
_exptl_crystal_size_min 0.22
_refine_diff_density_max 0.130
_refine_diff_density_min -0.171
_refine_diff_density_rms 0.039
_refine_ls_abs_structure_details
;
 Flack x determined using 271 quotients [(I+)-(I-)]/[(I+)+(I-)]
 (Parsons, Flack and Wagner, Acta Cryst. B69 (2013) 249-259).
;
_refine_ls_abs_structure_Flack 0.2(10)
_refine_ls_extinction_method none
_refine_ls_goodness_of_fit_ref 1.044
_refine_ls_hydrogen_treatment mixed
_refine_ls_matrix_type full
_refine_ls_number_parameters 60
_refine_ls_number_reflns 909
_refine_ls_number_restraints 1
_refine_ls_restrained_S_all 1.043
_refine_ls_R_factor_all 0.0615
_refine_ls_R_factor_gt 0.0464
_refine_ls_shift/su_max 0.000
_refine_ls_shift/su_mean 0.000
_refine_ls_structure_factor_coef Fsqd
_refine_ls_weighting_details 'w=1/[\s^2^(Fo^2^)+(0.0506P)^2^] where P=(Fo^2^+2Fc^2^)/3'
_refine_ls_weighting_scheme calc
_refine_ls_wR_factor_gt 0.1004
_refine_ls_wR_factor_ref 0.1123
_reflns_Friedel_coverage 0.702
_reflns_Friedel_fraction_full 0.928
_reflns_Friedel_fraction_max 0.735
_reflns_number_gt 752
_reflns_number_total 909
_reflns_threshold_expression 'I > 2\s(I)'
_cod_data_source_file c5nj00196j2.cif
_cod_data_source_block 1D-226
_cod_depositor_comments 'Adding full bibliography for 7054714--7054724.cif.'
_cod_original_cell_volume 213.32(8)
_cod_database_code 7054722
_shelxl_version_number 2014/6
_shelx_space_group_comment
;
The symmetry employed for this shelxl refinement is uniquely defined
by the following loop, which should always be used as a source of
symmetry information in preference to the above space-group names.
They are only intended as comments.
;
_shelx_estimated_absorpt_t_max 0.977
_shelx_estimated_absorpt_t_min 0.963

loop_
_space_group_symop_operation_xyz
'x, y, z'
'-x, y+1/2, -z'

loop_
_atom_site_label
_atom_site_type_symbol
_atom_site_fract_x
_atom_site_fract_y
_atom_site_fract_z
_atom_site_U_iso_or_equiv
_atom_site_adp_type
_atom_site_occupancy
_atom_site_site_symmetry_order
_atom_site_calc_flag
_atom_site_refinement_flags_posn
C4 C 0.0656(10) 0.3006(6) 0.9066(5) 0.0476(10) Uani 1 1 d .
H4A H 0.0182 0.3493 1.0153 0.071 Uiso 1 1 calc GR
H4B H 0.2539 0.2094 0.9300 0.071 Uiso 1 1 calc GR
H4C H -0.1431 0.2406 0.8426 0.071 Uiso 1 1 calc GR
C3 C 0.1672(9) 0.4539(5) 0.8045(4) 0.0351(8) Uani 1 1 d .
C1 C 0.3611(9) 0.7245(5) 0.6148(4) 0.0371(8) Uani 1 1 d .
O1 O 0.4672(8) 0.6929(3) 0.4826(3) 0.0463(8) Uani 1 1 d .
C2 C 0.2524(9) 0.5788(6) 0.7228(5) 0.0374(8) Uani 1 1 d .
O2 O 0.3410(8) 0.8943(3) 0.6784(3) 0.0523(8) Uani 1 1 d .
H2 H 0.410(10) 0.977(6) 0.599(5) 0.066(14) Uiso 1 1 d .

loop_
_atom_site_aniso_label
_atom_site_aniso_U_11
_atom_site_aniso_U_22
_atom_site_aniso_U_33
_atom_site_aniso_U_23
_atom_site_aniso_U_13
_atom_site_aniso_U_12
C4 0.050(3) 0.041(2) 0.053(2) 0.0110(18) 0.012(2) -0.0017(18)
C3 0.0331(18) 0.0349(18) 0.0368(17) 0.0005(15) 0.0051(14) 0.0023(15)
C1 0.044(2) 0.0304(18) 0.0356(16) 0.0027(16) 0.0040(15) 0.0029(17)
O1 0.0747(19) 0.0310(13) 0.0391(13) 0.0040(13) 0.0256(12) 0.0050(14)
C2 0.0420(19) 0.0317(17) 0.0394(17) -0.0002(16) 0.0101(15) 0.0037(16)
O2 0.088(2) 0.0293(12) 0.0447(14) -0.0006(13) 0.0273(14) -0.0007(14)

loop_
_atom_type_symbol
_atom_type_description
_atom_type_scat_dispersion_real
_atom_type_scat_dispersion_imag
_atom_type_scat_source
C C 0.0033 0.0016 'International Tables Vol C Tables 4.2.6.8 and 6.1.1.4'
H H 0.0000 0.0000 'International Tables Vol C Tables 4.2.6.8 and 6.1.1.4'
O O 0.0106 0.0060 'International Tables Vol C Tables 4.2.6.8 and 6.1.1.4'

loop_
_geom_angle_atom_site_label_1
_geom_angle_atom_site_label_2
_geom_angle_atom_site_label_3
_geom_angle
H4A C4 H4B 109.5
H4A C4 H4C 109.5
H4B C4 H4C 109.5
C3 C4 H4A 109.5
C3 C4 H4B 109.5
C3 C4 H4C 109.5
C2 C3 C4 179.4(4)
O1 C1 C2 123.6(3)
O1 C1 O2 123.5(3)
O2 C1 C2 113.0(3)
C3 C2 C1 176.7(4)
C1 O2 H2 106(2)

loop_
_geom_bond_atom_site_label_1
_geom_bond_atom_site_label_2
_geom_bond_distance
C4 H4A 0.9700
C4 H4B 0.9700
C4 H4C 0.9700
C4 C3 1.451(5)
C3 C2 1.179(5)
C1 O1 1.207(4)
C1 C2 1.451(6)
C1 O2 1.315(4)
O2 H2 0.93(4)
